data_4301280
loop_
_publ_author_name
'Nabanita Sadhukhan'
'Jitendra K. Bera'

_publ_contact_author_address
;
Department of Chemistry
IIT Kanpur 208016 INDIA
;
_publ_contact_author_email ' jbera@iitk.ac.in '
_publ_contact_author_fax ' +91 512 259 7436'
_publ_contact_author_name ' Jitendra K. Bera '
_publ_contact_author_phone ' +91 512 259 7336'
_publ_section_title
;
Mixed-Metal Assemblies Involving Ferrocene-Naphthyridine Hybrids
;
_journal_name_full 'Inorganic Chemistry'
_journal_page_first 978
_journal_page_last 990
_journal_paper_doi 10.1021/ic801586d
_journal_volume 48
_journal_year 2009
_chemical_formula_moiety 'C72 H56 Fe4 N8 Zn, 2(C F3 O3 S), C Cl2'
_chemical_formula_sum 'C75 H56 Cl2 F6 Fe4 N8 O6 S2 Zn'
_chemical_formula_weight 1703.07
_chemical_name_systematic
;
 ?
;
_space_group_IT_number 14
_symmetry_cell_setting monoclinic
_symmetry_space_group_name_Hall '-P 2ybc'
_symmetry_space_group_name_H-M 'P 1 21/c 1'
_atom_sites_solution_hydrogens geom
_atom_sites_solution_primary direct
_atom_sites_solution_secondary difmap
_audit_creation_method SHELXL-97
_cell_angle_alpha 90.00
_cell_angle_beta 97.129(2)
_cell_angle_gamma 90.00
_cell_formula_units_Z 4
_cell_length_a 19.249(2)
_cell_length_b 15.8777(18)
_cell_length_c 22.511(3)
_cell_measurement_temperature 100(2)
_cell_measurement_theta_max 24.71
_cell_measurement_theta_min 1.96
_cell_volume 6826.8(14)
_computing_cell_refinement 'Bruker SAINT'
_computing_data_collection 'Bruker APEX'
_computing_data_reduction 'Bruker SAINT'
_computing_molecular_graphics ORTEP
_computing_publication_material ciftab
_computing_structure_refinement 'SHELXL-97 (Sheldrick, 1997)'
_computing_structure_solution 'SHELXS-97 (Sheldrick, 1990)'
_diffrn_ambient_temperature 100(2)
_diffrn_measured_fraction_theta_full 0.996
_diffrn_measured_fraction_theta_max 0.996
_diffrn_measurement_device_type 'Bruker SMART APEX'
_diffrn_measurement_method 'omega scans'
_diffrn_radiation_monochromator graphite
_diffrn_radiation_source 'fine-focus sealed tube'
_diffrn_radiation_type MoK\a
_diffrn_radiation_wavelength 0.71073
_diffrn_reflns_av_R_equivalents 0.0000
_diffrn_reflns_av_sigmaI/netI 0.1737
_diffrn_reflns_limit_h_max 22
_diffrn_reflns_limit_h_min -22
_diffrn_reflns_limit_k_max 18
_diffrn_reflns_limit_k_min 0
_diffrn_reflns_limit_l_max 26
_diffrn_reflns_limit_l_min 0
_diffrn_reflns_number 11599
_diffrn_reflns_theta_full 24.71
_diffrn_reflns_theta_max 24.71
_diffrn_reflns_theta_min 1.96
_exptl_absorpt_coefficient_mu 1.394
_exptl_absorpt_correction_T_max 0.7490
_exptl_absorpt_correction_T_min 0.6962
_exptl_absorpt_correction_type empirical
_exptl_absorpt_process_details SADABS
_exptl_crystal_colour Red
_exptl_crystal_density_diffrn 1.657
_exptl_crystal_density_method 'not measured'
_exptl_crystal_description Block
_exptl_crystal_F_000 3456
_exptl_crystal_size_max 0.28
_exptl_crystal_size_mid 0.25
_exptl_crystal_size_min 0.22
_refine_diff_density_max 0.916
_refine_diff_density_min -0.633
_refine_diff_density_rms 0.114
_refine_ls_extinction_method none
_refine_ls_goodness_of_fit_ref 0.935
_refine_ls_hydrogen_treatment constr
_refine_ls_matrix_type full
_refine_ls_number_parameters 937
_refine_ls_number_reflns 11599
_refine_ls_number_restraints 6
_refine_ls_restrained_S_all 0.937
_refine_ls_R_factor_all 0.1464
_refine_ls_R_factor_gt 0.0625
_refine_ls_shift/su_max 0.000
_refine_ls_shift/su_mean 0.000
_refine_ls_structure_factor_coef Fsqd
_refine_ls_weighting_details 'calc w=1/[\s^2^(Fo^2^)+(0.0242P)^2^+0.0000P] where P=(Fo^2^+2Fc^2^)/3'
_refine_ls_weighting_scheme calc
_refine_ls_wR_factor_gt 0.0912
_refine_ls_wR_factor_ref 0.1144
_reflns_number_gt 5928
_reflns_number_total 11599
_reflns_threshold_expression >2sigma(I)
_cod_data_source_file ic801586d_si_002_3.cif
_cod_data_source_block compound3
_cod_depositor_comments
;
The following automatic conversions were performed:
'_symmetry_cell_setting' value 'Monoclinic' changed to 'monoclinic'
according to '/home/saulius/struct/CIF-dictionaries/cif_core.dic'
dictionary named 'cif_core.dic' version 2.4.1 from 2010-06-29.

Automatic conversion script
Id: cif_fix_enum 1527 2010-12-29 10:47:43Z saulius 

The following automatic conversions were performed:

'_refine_ls_hydrogen_treatment' value 'constrained' was replaced with
the value 'constr' as specified in the replacement file
'src/cod-tools/trunk/data/replacement-values/replacement_values.lst'.

Automatic conversion script
Id: cif_fix_values 5376 2017-05-30 11:51:03Z andrius 
;
_cod_original_sg_symbol_H-M 'P 21/c'
_cod_database_code 4301280

loop_
_symmetry_equiv_pos_as_xyz
'x, y, z'
'-x, y+1/2, -z+1/2'
'-x, -y, -z'
'x, -y-1/2, z-1/2'

loop_
_atom_site_label
_atom_site_type_symbol
_atom_site_fract_x
_atom_site_fract_y
_atom_site_fract_z
_atom_site_U_iso_or_equiv
_atom_site_adp_type
_atom_site_occupancy
_atom_site_symmetry_multiplicity
_atom_site_calc_flag
_atom_site_refinement_flags
_atom_site_disorder_assembly
_atom_site_disorder_group
Zn1 Zn 0.22432(4) 0.25561(4) 0.07845(3) 0.0172(2) Uani 1 1 d . . .
Fe4 Fe 0.24996(5) -0.05072(6) 0.23097(4) 0.0225(3) Uani 1 1 d . . .
Fe3 Fe 0.32911(5) 0.60026(6) 0.18109(5) 0.0254(3) Uani 1 1 d . . .
Fe1 Fe -0.08638(5) 0.30517(6) -0.00429(4) 0.0216(3) Uani 1 1 d . . .
Fe2 Fe 0.42906(5) 0.17362(6) -0.09659(5) 0.0238(3) Uani 1 1 d . . .
S1 S -0.00271(10) 0.09243(11) 0.20626(8) 0.0250(5) Uani 1 1 d . . .
S2 S 0.61123(10) 0.32090(12) 0.09285(9) 0.0289(5) Uani 1 1 d . . .
N4 N 0.2494(3) 0.1750(3) -0.0314(2) 0.0160(13) Uani 1 1 d . . .
N1 N 0.2270(3) 0.3549(3) 0.0211(2) 0.0195(14) Uani 1 1 d . . .
C15 C 0.1695(3) 0.3610(4) -0.0214(3) 0.0189(17) Uani 1 1 d . . .
N7 N 0.1606(3) 0.3007(3) 0.1370(2) 0.0182(13) Uani 1 1 d . . .
N2 N 0.1152(3) 0.3104(3) -0.0092(2) 0.0178(13) Uani 1 1 d . . .
N8 N 0.2169(3) 0.1921(3) 0.1869(2) 0.0167(13) Uani 1 1 d . . .
N5 N 0.3281(3) 0.2266(3) 0.1021(2) 0.0172(13) Uani 1 1 d . . .
F6 F 0.5509(2) 0.4243(3) 0.01051(19) 0.0443(12) Uani 1 1 d . . .
O1 O 0.0006(3) 0.0518(3) 0.2634(2) 0.0384(14) Uani 1 1 d . . .
F2 F -0.0235(2) 0.2322(3) 0.26321(19) 0.0508(13) Uani 1 1 d . . .
C55 C 0.3620(3) 0.2807(4) 0.1431(3) 0.0177(16) Uani 1 1 d . . .
F4 F 0.4804(2) 0.3703(3) 0.0661(2) 0.0575(14) Uani 1 1 d . . .
N6 N 0.3223(3) 0.3494(3) 0.1539(2) 0.0177(13) Uani 1 1 d . . .
F5 F 0.5513(3) 0.4677(3) 0.1006(2) 0.0623(16) Uani 1 1 d . . .
C75 C 0.1742(3) 0.2586(4) 0.1907(3) 0.0164(16) Uani 1 1 d . . .
O2 O -0.0436(3) 0.0500(3) 0.1582(2) 0.0522(17) Uani 1 1 d . . .
C32 C 0.0903(3) 0.0429(4) 0.0290(3) 0.0189(17) Uani 1 1 d . . .
H32 H 0.0547 0.0130 0.0458 0.023 Uiso 1 1 calc R . .
C31 C 0.1305(3) 0.1028(4) 0.0622(3) 0.0187(16) Uani 1 1 d . . .
H31 H 0.1211 0.1129 0.1021 0.022 Uiso 1 1 calc R . .
C38 C 0.2694(3) 0.1607(4) -0.0858(3) 0.0157(16) Uani 1 1 d . . .
C52 C 0.4309(3) 0.1381(4) 0.1145(3) 0.0193(16) Uani 1 1 d . . .
H52 H 0.4529 0.0876 0.1040 0.023 Uiso 1 1 calc R . .
C84 C 0.1518(4) -0.0872(4) 0.1928(3) 0.031(2) Uani 1 1 d . . .
H84 H 0.1241 -0.0627 0.1593 0.038 Uiso 1 1 calc R . .
C19 C 0.0009(3) 0.2565(4) -0.0336(3) 0.0210(17) Uani 1 1 d . . .
C79 C 0.2787(3) 0.0735(4) 0.2319(3) 0.0212(17) Uani 1 1 d . . .
C21 C -0.0718(4) 0.1831(4) 0.0221(3) 0.0255(18) Uani 1 1 d . . .
H21 H -0.0903 0.1572 0.0548 0.031 Uiso 1 1 calc R . .
C40 C 0.3703(3) 0.2659(4) -0.0645(3) 0.0260(18) Uani 1 1 d . . .
H40 H 0.3667 0.2774 -0.0236 0.031 Uiso 1 1 calc R . .
C37 C 0.2328(3) 0.1012(4) -0.1266(3) 0.0219(17) Uani 1 1 d . . .
H37 H 0.2467 0.0923 -0.1651 0.026 Uiso 1 1 calc R . .
C88 C 0.2003(4) -0.1528(5) 0.1910(3) 0.038(2) Uani 1 1 d . . .
H88 H 0.2120 -0.1796 0.1558 0.046 Uiso 1 1 calc R . .
C20 C -0.0064(3) 0.2258(4) 0.0248(3) 0.0219(17) Uani 1 1 d . . .
H20 H 0.0266 0.2326 0.0595 0.026 Uiso 1 1 calc R . .
C34 C 0.1576(3) 0.0707(4) -0.0515(3) 0.0169(16) Uani 1 1 d . . .
C41 C 0.4194(4) 0.3009(4) -0.0983(3) 0.0275(18) Uani 1 1 d . . .
H41 H 0.4552 0.3396 -0.0838 0.033 Uiso 1 1 calc R . .
C77 C 0.2108(4) 0.1697(4) 0.2909(3) 0.0249(18) Uani 1 1 d . . .
H77 H 0.2265 0.1386 0.3261 0.030 Uiso 1 1 calc R . .
C68 C 0.4161(4) 0.6004(4) 0.1373(3) 0.0270(18) Uani 1 1 d . . .
H68 H 0.4406 0.5522 0.1260 0.032 Uiso 1 1 calc R . .
C35 C 0.1957(3) 0.1302(4) -0.0148(3) 0.0147(16) Uani 1 1 d . . .
C57 C 0.4204(4) 0.3969(4) 0.2212(3) 0.0249(18) Uani 1 1 d . . .
H57 H 0.4396 0.4389 0.2484 0.030 Uiso 1 1 calc R . .
C24 C -0.1021(5) 0.3822(4) 0.0653(4) 0.039(2) Uani 1 1 d . . .
H24 H -0.0857 0.3728 0.1063 0.046 Uiso 1 1 calc R . .
F3 F -0.0560(3) 0.2373(3) 0.1700(2) 0.0656(16) Uani 1 1 d . . .
C53 C 0.4648(3) 0.1933(4) 0.1544(3) 0.0236(17) Uani 1 1 d . . .
H53 H 0.5116 0.1824 0.1713 0.028 Uiso 1 1 calc R . .
C59 C 0.3083(4) 0.4804(4) 0.2030(3) 0.0238(18) Uani 1 1 d . . .
C54 C 0.4304(3) 0.2664(4) 0.1704(3) 0.0187(16) Uani 1 1 d . . .
C74 C 0.1468(3) 0.2838(4) 0.2425(3) 0.0190(16) Uani 1 1 d . . .
C60 C 0.2516(3) 0.5123(4) 0.1626(3) 0.0233(18) Uani 1 1 d . . .
H60 H 0.2349 0.4897 0.1244 0.028 Uiso 1 1 calc R . .
C83 C 0.3198(3) 0.0285(4) 0.2781(3) 0.0250(18) Uani 1 1 d . . .
H83 H 0.3228 0.0403 0.3197 0.030 Uiso 1 1 calc R . .
C12 C 0.2821(4) 0.4611(4) -0.0335(3) 0.0246(18) Uani 1 1 d . . .
H12 H 0.3217 0.4958 -0.0365 0.030 Uiso 1 1 calc R . .
C43 C 0.3514(4) 0.2125(4) -0.1603(3) 0.0265(18) Uani 1 1 d . . .
H43 H 0.3333 0.1812 -0.1947 0.032 Uiso 1 1 calc R . .
C11 C 0.2816(4) 0.4044(4) 0.0136(3) 0.0255(18) Uani 1 1 d . . .
H11 H 0.3222 0.4007 0.0422 0.031 Uiso 1 1 calc R . .
C102 C 0.5456(4) 0.3983(5) 0.0671(3) 0.0323(19) Uani 1 1 d . . .
C72 C 0.0876(4) 0.3964(4) 0.1845(3) 0.0278(19) Uani 1 1 d . . .
H72 H 0.0569 0.4436 0.1809 0.033 Uiso 1 1 calc R . .
C39 C 0.3263(3) 0.2095(4) -0.1026(3) 0.0166(16) Uani 1 1 d . . .
C18 C 0.0576(3) 0.3093(4) -0.0481(3) 0.0193(16) Uani 1 1 d . . .
O3 O 0.0634(2) 0.1240(3) 0.1919(2) 0.0391(14) Uani 1 1 d . . .
C76 C 0.1666(3) 0.2360(4) 0.2941(3) 0.0214(17) Uani 1 1 d . . .
H76 H 0.1494 0.2496 0.3307 0.026 Uiso 1 1 calc R . .
C56 C 0.4596(4) 0.3291(4) 0.2113(3) 0.0233(17) Uani 1 1 d . . .
H56 H 0.5059 0.3234 0.2312 0.028 Uiso 1 1 calc R . .
C14 C 0.1655(4) 0.4146(4) -0.0707(3) 0.0195(17) Uani 1 1 d . . .
C33 C 0.1027(3) 0.0276(4) -0.0286(3) 0.0224(18) Uani 1 1 d . . .
H33 H 0.0747 -0.0117 -0.0528 0.027 Uiso 1 1 calc R . .
C22 C -0.1042(4) 0.1858(4) -0.0374(3) 0.032(2) Uani 1 1 d . . .
H22 H -0.1480 0.1612 -0.0519 0.038 Uiso 1 1 calc R . .
C28 C -0.0663(4) 0.4253(4) 0.0239(4) 0.035(2) Uani 1 1 d . . .
H28 H -0.0212 0.4502 0.0319 0.042 Uiso 1 1 calc R . .
C73 C 0.1025(4) 0.3553(4) 0.2383(3) 0.0269(18) Uani 1 1 d . . .
H73 H 0.0833 0.3749 0.2726 0.032 Uiso 1 1 calc R . .
C78 C 0.2333(4) 0.1469(4) 0.2365(3) 0.0233(18) Uani 1 1 d . . .
C63 C 0.3152(4) 0.5330(4) 0.2550(3) 0.033(2) Uani 1 1 d . . .
H63 H 0.3489 0.5266 0.2892 0.040 Uiso 1 1 calc R . .
C16 C 0.1038(4) 0.4118(4) -0.1115(3) 0.0231(18) Uani 1 1 d . . .
H16 H 0.0991 0.4463 -0.1462 0.028 Uiso 1 1 calc R . .
C85 C 0.1515(4) -0.0642(4) 0.2534(3) 0.030(2) Uani 1 1 d . . .
H85 H 0.1247 -0.0201 0.2678 0.036 Uiso 1 1 calc R . .
C58 C 0.3514(4) 0.4069(4) 0.1922(3) 0.0204(17) Uani 1 1 d . . .
C86 C 0.1981(4) -0.1184(4) 0.2888(3) 0.036(2) Uani 1 1 d . . .
H86 H 0.2070 -0.1183 0.3312 0.043 Uiso 1 1 calc R . .
C51 C 0.3620(3) 0.1582(4) 0.0891(3) 0.0197(17) Uani 1 1 d . . .
H51 H 0.3386 0.1200 0.0609 0.024 Uiso 1 1 calc R . .
C80 C 0.2898(4) 0.0340(4) 0.1765(3) 0.0243(18) Uani 1 1 d . . .
H80 H 0.2690 0.0507 0.1377 0.029 Uiso 1 1 calc R . .
C62 C 0.2630(4) 0.5962(5) 0.2463(3) 0.037(2) Uani 1 1 d . . .
H62 H 0.2552 0.6395 0.2738 0.045 Uiso 1 1 calc R . .
C71 C 0.1183(3) 0.3675(4) 0.1353(3) 0.0216(17) Uani 1 1 d . . .
H71 H 0.1085 0.3970 0.0985 0.026 Uiso 1 1 calc R . .
C23 C -0.0610(3) 0.2310(4) -0.0717(3) 0.0257(18) Uani 1 1 d . . .
H23 H -0.0709 0.2428 -0.1132 0.031 Uiso 1 1 calc R . .
C101 C -0.0517(4) 0.1865(5) 0.2166(4) 0.035(2) Uani 1 1 d . . .
C25 C -0.1663(4) 0.3554(4) 0.0351(4) 0.042(2) Uani 1 1 d . . .
H25 H -0.2012 0.3246 0.0522 0.050 Uiso 1 1 calc R . .
C36 C 0.1774(4) 0.0576(4) -0.1087(3) 0.0236(18) Uani 1 1 d . . .
H36 H 0.1525 0.0183 -0.1352 0.028 Uiso 1 1 calc R . .
C47 C 0.5333(4) 0.1498(5) -0.0733(4) 0.041(2) Uani 1 1 d . . .
H47 H 0.5703 0.1896 -0.0719 0.049 Uiso 1 1 calc R . .
O4 O 0.6752(2) 0.3639(3) 0.0865(2) 0.0509(17) Uani 1 1 d . . .
C45 C 0.4455(4) 0.0679(4) -0.0456(4) 0.034(2) Uani 1 1 d . . .
H45 H 0.4128 0.0429 -0.0226 0.041 Uiso 1 1 calc R . .
C17 C 0.0510(4) 0.3596(4) -0.1008(3) 0.0219(17) Uani 1 1 d . . .
H17 H 0.0096 0.3566 -0.1285 0.026 Uiso 1 1 calc R . .
C42 C 0.4074(4) 0.2699(4) -0.1566(3) 0.0306(19) Uani 1 1 d . . .
H42 H 0.4329 0.2851 -0.1886 0.037 Uiso 1 1 calc R . .
C66 C 0.3812(5) 0.7116(5) 0.1905(5) 0.055(3) Uani 1 1 d . . .
H66 H 0.3776 0.7515 0.2214 0.066 Uiso 1 1 calc R . .
C64 C 0.3608(4) 0.6408(5) 0.1027(4) 0.040(2) Uani 1 1 d . . .
H64 H 0.3407 0.6244 0.0637 0.048 Uiso 1 1 calc R . .
C46 C 0.4951(4) 0.1290(4) -0.0258(3) 0.0279(19) Uani 1 1 d . . .
H46 H 0.5021 0.1526 0.0133 0.033 Uiso 1 1 calc R . .
C81 C 0.3372(4) -0.0344(4) 0.1893(3) 0.032(2) Uani 1 1 d . . .
H81 H 0.3532 -0.0714 0.1608 0.038 Uiso 1 1 calc R . .
C82 C 0.3562(4) -0.0376(4) 0.2517(3) 0.0298(19) Uani 1 1 d . . .
H82 H 0.3876 -0.0767 0.2725 0.036 Uiso 1 1 calc R . .
C65 C 0.3399(4) 0.7094(4) 0.1350(5) 0.050(3) Uani 1 1 d . . .
H65 H 0.3037 0.7480 0.1214 0.060 Uiso 1 1 calc R . .
O6 O 0.5940(3) 0.2527(3) 0.0520(3) 0.074(2) Uani 1 1 d . . .
C13 C 0.2238(4) 0.4657(4) -0.0760(3) 0.0252(18) Uani 1 1 d . . .
H13 H 0.2232 0.5036 -0.1087 0.030 Uiso 1 1 calc R . .
C67 C 0.4293(4) 0.6443(5) 0.1926(4) 0.038(2) Uani 1 1 d . . .
H67 H 0.4640 0.6308 0.2249 0.045 Uiso 1 1 calc R . .
C48 C 0.5064(4) 0.1008(5) -0.1232(4) 0.042(2) Uani 1 1 d . . .
H48 H 0.5216 0.1017 -0.1618 0.051 Uiso 1 1 calc R . .
C44 C 0.4526(4) 0.0502(5) -0.1050(4) 0.042(2) Uani 1 1 d . . .
H44 H 0.4255 0.0104 -0.1294 0.051 Uiso 1 1 calc R . .
C61 C 0.2245(4) 0.5835(4) 0.1895(3) 0.032(2) Uani 1 1 d . . .
H61 H 0.1865 0.6172 0.1721 0.038 Uiso 1 1 calc R . .
C26 C -0.1702(4) 0.3818(4) -0.0244(4) 0.042(2) Uani 1 1 d . . .
H26 H -0.2081 0.3720 -0.0549 0.051 Uiso 1 1 calc R . .
C27 C -0.1084(4) 0.4251(4) -0.0311(3) 0.032(2) Uani 1 1 d . . .
H27 H -0.0971 0.4501 -0.0670 0.038 Uiso 1 1 calc R . .
C87 C 0.2290(4) -0.1723(4) 0.2501(4) 0.035(2) Uani 1 1 d . . .
H87 H 0.2630 -0.2145 0.2617 0.042 Uiso 1 1 calc R . .
F1 F -0.1168(2) 0.1694(3) 0.2273(3) 0.0751(17) Uani 1 1 d . . .
O5 O 0.5989(2) 0.3045(3) 0.1532(2) 0.0385(14) Uani 1 1 d . . .
N3 N 0.1815(3) 0.1470(3) 0.0420(2) 0.0157(13) Uani 1 1 d . . .
Cl1S Cl 0.28435(11) -0.06838(12) 0.02937(10) 0.0476(6) Uani 1 1 d D . .
Cl2S Cl 0.24020(13) -0.14408(13) -0.08745(10) 0.0611(7) Uani 1 1 d D . .
C1S C 0.3080(6) -0.0944(8) -0.0438(5) 0.042(5) Uiso 0.625(19) 1 d PD A 2
C2S C 0.2969(9) -0.1542(11) -0.0190(6) 0.032(8) Uiso 0.375(19) 1 d PD A 1

loop_
_atom_site_aniso_label
_atom_site_aniso_U_11
_atom_site_aniso_U_22
_atom_site_aniso_U_33
_atom_site_aniso_U_23
_atom_site_aniso_U_13
_atom_site_aniso_U_12
Zn1 0.0149(4) 0.0170(4) 0.0198(5) -0.0008(4) 0.0029(4) -0.0002(4)
Fe4 0.0219(6) 0.0207(6) 0.0250(6) 0.0013(5) 0.0035(5) 0.0031(5)
Fe3 0.0239(6) 0.0210(6) 0.0333(7) -0.0058(5) 0.0114(5) -0.0034(5)
Fe1 0.0205(6) 0.0190(6) 0.0248(6) -0.0002(5) 0.0010(5) 0.0019(5)
Fe2 0.0169(6) 0.0310(6) 0.0242(6) -0.0012(5) 0.0046(5) 0.0039(5)
S1 0.0204(11) 0.0283(11) 0.0262(12) -0.0024(9) 0.0023(9) -0.0070(9)
S2 0.0252(11) 0.0272(11) 0.0344(13) -0.0026(10) 0.0036(10) -0.0009(9)
N4 0.015(3) 0.011(3) 0.022(3) 0.000(3) 0.001(3) 0.006(2)
N1 0.018(3) 0.017(3) 0.024(4) -0.003(3) 0.007(3) 0.002(3)
C15 0.020(4) 0.011(4) 0.027(5) -0.003(3) 0.010(4) 0.005(3)
N7 0.022(3) 0.017(3) 0.015(3) 0.001(3) 0.001(3) -0.004(3)
N2 0.017(3) 0.016(3) 0.022(3) 0.001(3) 0.010(3) 0.002(3)
N8 0.008(3) 0.019(3) 0.022(3) -0.001(3) -0.001(3) -0.001(3)
N5 0.016(3) 0.016(3) 0.020(3) -0.006(3) 0.004(3) 0.000(3)
F6 0.037(3) 0.057(3) 0.040(3) 0.013(2) 0.012(2) 0.003(2)
O1 0.045(4) 0.040(3) 0.030(3) 0.014(3) 0.006(3) 0.011(3)
F2 0.065(3) 0.047(3) 0.042(3) -0.008(2) 0.014(3) 0.001(3)
C55 0.015(4) 0.014(4) 0.025(4) 0.006(3) 0.007(3) -0.004(3)
F4 0.023(3) 0.095(4) 0.053(3) 0.035(3) 0.001(2) -0.006(3)
N6 0.017(3) 0.018(3) 0.018(3) 0.002(3) 0.004(3) -0.004(3)
F5 0.075(4) 0.053(3) 0.056(3) -0.019(3) -0.007(3) 0.030(3)
C75 0.009(4) 0.015(4) 0.025(4) -0.004(3) 0.000(3) -0.001(3)
O2 0.056(4) 0.048(3) 0.046(4) -0.014(3) -0.022(3) -0.021(3)
C32 0.011(4) 0.016(4) 0.028(5) 0.000(3) -0.001(3) -0.004(3)
C31 0.019(4) 0.025(4) 0.012(4) 0.001(3) -0.001(3) 0.009(3)
C38 0.009(4) 0.016(4) 0.022(4) 0.004(3) 0.005(3) 0.011(3)
C52 0.011(4) 0.023(4) 0.025(4) 0.002(3) 0.007(3) 0.004(3)
C84 0.021(5) 0.039(5) 0.034(5) -0.004(4) 0.000(4) 0.002(4)
C19 0.021(4) 0.019(4) 0.024(4) -0.006(3) 0.004(3) 0.002(3)
C79 0.022(4) 0.021(4) 0.021(4) 0.003(3) 0.004(3) 0.001(3)
C21 0.027(4) 0.017(4) 0.033(5) 0.002(4) 0.005(4) -0.001(3)
C40 0.017(4) 0.027(4) 0.034(5) -0.002(4) 0.002(4) 0.006(3)
C37 0.021(4) 0.029(4) 0.016(4) -0.001(4) 0.004(3) 0.005(4)
C88 0.038(5) 0.046(5) 0.031(5) -0.008(4) 0.008(4) -0.006(4)
C20 0.018(4) 0.010(4) 0.037(5) 0.003(3) 0.001(4) 0.003(3)
C34 0.008(4) 0.019(4) 0.022(4) 0.001(3) -0.005(3) 0.005(3)
C41 0.023(4) 0.030(4) 0.031(5) -0.004(4) 0.012(4) -0.008(4)
C77 0.027(4) 0.029(4) 0.019(4) -0.001(4) -0.001(4) -0.012(4)
C68 0.020(4) 0.030(4) 0.032(5) -0.006(4) 0.009(4) -0.008(4)
C35 0.011(4) 0.013(4) 0.021(4) 0.002(3) 0.006(3) 0.003(3)
C57 0.036(5) 0.021(4) 0.016(4) -0.004(3) -0.004(4) -0.005(4)
C24 0.059(6) 0.025(5) 0.032(5) -0.009(4) 0.006(5) 0.014(4)
F3 0.094(4) 0.053(3) 0.050(3) 0.028(3) 0.011(3) 0.028(3)
C53 0.006(4) 0.036(4) 0.029(5) 0.010(4) 0.002(3) 0.003(3)
C59 0.026(5) 0.020(4) 0.029(5) -0.002(4) 0.014(4) 0.000(3)
C54 0.014(4) 0.020(4) 0.022(4) 0.002(3) 0.004(3) 0.001(3)
C74 0.014(4) 0.020(4) 0.023(4) -0.009(3) 0.005(3) -0.002(3)
C60 0.016(4) 0.022(4) 0.032(5) -0.002(4) 0.003(4) -0.002(3)
C83 0.018(4) 0.032(4) 0.026(5) 0.009(4) 0.003(3) -0.002(4)
C12 0.022(4) 0.014(4) 0.041(5) 0.001(4) 0.016(4) -0.003(3)
C43 0.028(5) 0.029(4) 0.024(4) 0.003(4) 0.009(4) 0.009(4)
C11 0.027(5) 0.023(4) 0.029(5) -0.003(4) 0.014(4) 0.005(4)
C102 0.022(5) 0.047(5) 0.028(5) -0.001(4) 0.004(4) -0.004(4)
C72 0.025(5) 0.021(4) 0.037(5) -0.005(4) 0.002(4) 0.001(3)
C39 0.014(4) 0.023(4) 0.013(4) -0.003(3) 0.001(3) 0.002(3)
C18 0.019(4) 0.019(4) 0.019(4) -0.004(3) 0.001(3) 0.004(3)
O3 0.023(3) 0.042(3) 0.055(4) -0.011(3) 0.016(3) -0.008(3)
C76 0.025(4) 0.021(4) 0.019(4) -0.006(3) 0.009(3) -0.013(3)
C56 0.019(4) 0.035(4) 0.015(4) 0.004(4) -0.003(3) -0.012(4)
C14 0.025(4) 0.013(4) 0.022(4) 0.005(3) 0.006(3) 0.005(3)
C33 0.018(4) 0.015(4) 0.034(5) -0.003(3) 0.003(4) -0.003(3)
C22 0.027(5) 0.027(4) 0.041(5) -0.007(4) 0.002(4) -0.004(4)
C28 0.022(5) 0.020(4) 0.060(6) -0.003(4) -0.003(4) 0.002(3)
C73 0.026(5) 0.027(4) 0.029(5) -0.007(4) 0.009(4) -0.007(4)
C78 0.019(4) 0.019(4) 0.030(5) 0.001(4) -0.003(4) -0.013(3)
C63 0.042(5) 0.032(5) 0.026(5) -0.007(4) 0.007(4) -0.010(4)
C16 0.023(4) 0.025(4) 0.021(4) -0.001(3) 0.002(4) 0.008(3)
C85 0.027(5) 0.015(4) 0.052(6) -0.017(4) 0.017(4) 0.003(3)
C58 0.021(4) 0.019(4) 0.022(4) 0.002(3) 0.002(3) -0.007(3)
C86 0.049(6) 0.036(5) 0.022(5) 0.003(4) 0.005(4) -0.016(4)
C51 0.017(4) 0.019(4) 0.024(4) 0.000(3) 0.004(3) -0.009(3)
C80 0.029(5) 0.018(4) 0.028(5) 0.011(3) 0.013(4) -0.003(3)
C62 0.034(5) 0.040(5) 0.043(6) -0.007(4) 0.024(4) -0.003(4)
C71 0.023(4) 0.020(4) 0.020(4) 0.002(3) -0.005(4) 0.002(3)
C23 0.023(4) 0.035(4) 0.018(4) -0.003(4) -0.001(3) -0.006(4)
C101 0.029(5) 0.039(5) 0.036(5) 0.008(4) 0.003(4) -0.005(4)
C25 0.046(6) 0.017(4) 0.067(7) 0.004(4) 0.033(5) 0.004(4)
C36 0.023(4) 0.013(4) 0.033(5) -0.007(3) -0.006(4) 0.006(3)
C47 0.013(4) 0.067(6) 0.044(6) 0.020(5) 0.006(4) 0.007(4)
O4 0.018(3) 0.058(4) 0.079(4) 0.037(3) 0.012(3) -0.003(3)
C45 0.018(5) 0.033(5) 0.048(6) 0.013(4) -0.007(4) 0.007(4)
C17 0.020(4) 0.028(4) 0.017(4) -0.007(3) -0.002(3) 0.003(3)
C42 0.018(4) 0.031(4) 0.046(5) 0.011(4) 0.015(4) 0.008(4)
C66 0.052(6) 0.035(5) 0.087(8) -0.027(5) 0.047(6) -0.016(5)
C64 0.033(5) 0.043(5) 0.045(6) 0.013(5) 0.010(4) -0.001(4)
C46 0.025(5) 0.037(5) 0.020(5) 0.002(4) -0.003(4) 0.004(4)
C81 0.022(5) 0.033(4) 0.043(5) 0.011(4) 0.012(4) 0.006(4)
C82 0.024(5) 0.027(4) 0.039(5) 0.014(4) 0.009(4) 0.008(4)
C65 0.039(6) 0.018(4) 0.098(8) 0.007(5) 0.032(6) 0.013(4)
O6 0.108(6) 0.043(4) 0.064(4) -0.035(3) -0.023(4) 0.025(4)
C13 0.045(5) 0.017(4) 0.016(4) 0.002(3) 0.017(4) 0.007(4)
C67 0.020(5) 0.045(5) 0.051(6) -0.009(5) 0.015(4) -0.017(4)
C48 0.030(5) 0.070(6) 0.027(5) 0.000(5) 0.006(4) 0.029(5)
C44 0.038(6) 0.030(5) 0.055(7) -0.007(5) -0.009(5) 0.020(4)
C61 0.021(5) 0.029(4) 0.044(5) -0.006(4) 0.003(4) -0.001(4)
C26 0.032(5) 0.031(5) 0.058(6) -0.008(5) -0.015(5) 0.014(4)
C27 0.044(6) 0.019(4) 0.034(5) 0.010(4) 0.014(4) 0.010(4)
C87 0.033(5) 0.022(4) 0.053(6) -0.004(4) 0.014(4) 0.003(4)
F1 0.030(3) 0.068(3) 0.133(5) 0.017(3) 0.033(3) 0.005(3)
O5 0.026(3) 0.056(3) 0.034(3) 0.018(3) 0.006(3) -0.005(3)
N3 0.013(3) 0.011(3) 0.025(4) 0.000(3) 0.005(3) -0.002(2)
Cl1S 0.0418(14) 0.0464(13) 0.0527(15) -0.0088(11) -0.0014(11) 0.0117(11)
Cl2S 0.0734(18) 0.0472(13) 0.0578(17) -0.0077(12) -0.0113(14) 0.0167(12)

loop_
_atom_type_symbol
_atom_type_description
_atom_type_scat_dispersion_real
_atom_type_scat_dispersion_imag
_atom_type_scat_source
C C 0.0033 0.0016 'International Tables Vol C Tables 4.2.6.8 and 6.1.1.4'
N N 0.0061 0.0033 'International Tables Vol C Tables 4.2.6.8 and 6.1.1.4'
O O 0.0106 0.0060 'International Tables Vol C Tables 4.2.6.8 and 6.1.1.4'
S S 0.1246 0.1234 'International Tables Vol C Tables 4.2.6.8 and 6.1.1.4'
Fe Fe 0.3463 0.8444 'International Tables Vol C Tables 4.2.6.8 and 6.1.1.4'
Zn Zn 0.2839 1.4301 'International Tables Vol C Tables 4.2.6.8 and 6.1.1.4'
F F 0.0171 0.0103 'International Tables Vol C Tables 4.2.6.8 and 6.1.1.4'
Cl Cl 0.1484 0.1585 'International Tables Vol C Tables 4.2.6.8 and 6.1.1.4'
H H 0.0000 0.0000 'International Tables Vol C Tables 4.2.6.8 and 6.1.1.4'

loop_
_geom_angle_atom_site_label_1
_geom_angle_atom_site_label_2
_geom_angle_atom_site_label_3
_geom_angle
_geom_angle_site_symmetry_1
_geom_angle_site_symmetry_3
_geom_angle_publ_flag
N3 Zn1 N7 108.2(2) . . ?
N3 Zn1 N1 116.0(2) . . ?
N7 Zn1 N1 101.7(2) . . ?
N3 Zn1 N5 104.2(2) . . ?
N7 Zn1 N5 123.7(2) . . ?
N1 Zn1 N5 103.7(2) . . ?
C87 Fe4 C85 68.3(3) . . ?
C87 Fe4 C88 40.6(3) . . ?
C85 Fe4 C88 68.0(3) . . ?
C87 Fe4 C80 149.0(3) . . ?
C85 Fe4 C80 130.7(3) . . ?
C88 Fe4 C80 116.9(3) . . ?
C87 Fe4 C81 114.6(3) . . ?
C85 Fe4 C81 167.0(3) . . ?
C88 Fe4 C81 105.4(3) . . ?
C80 Fe4 C81 41.0(2) . . ?
C87 Fe4 C83 127.7(3) . . ?
C85 Fe4 C83 120.7(3) . . ?
C88 Fe4 C83 164.7(3) . . ?
C80 Fe4 C83 68.5(3) . . ?
C81 Fe4 C83 68.5(3) . . ?
C87 Fe4 C86 40.4(3) . . ?
C85 Fe4 C86 40.7(3) . . ?
C88 Fe4 C86 67.8(3) . . ?
C80 Fe4 C86 169.6(3) . . ?
C81 Fe4 C86 148.9(3) . . ?
C83 Fe4 C86 109.6(3) . . ?
C87 Fe4 C79 167.1(3) . . ?
C85 Fe4 C79 110.9(3) . . ?
C88 Fe4 C79 152.1(3) . . ?
C80 Fe4 C79 41.2(2) . . ?
C81 Fe4 C79 69.2(3) . . ?
C83 Fe4 C79 40.6(2) . . ?
C86 Fe4 C79 130.8(3) . . ?
C87 Fe4 C82 105.5(3) . . ?
C85 Fe4 C82 152.7(3) . . ?
C88 Fe4 C82 125.6(3) . . ?
C80 Fe4 C82 68.3(3) . . ?
C81 Fe4 C82 40.2(3) . . ?
C83 Fe4 C82 41.0(2) . . ?
C86 Fe4 C82 117.5(3) . . ?
C79 Fe4 C82 68.8(3) . . ?
C87 Fe4 C84 67.9(3) . . ?
C85 Fe4 C84 40.4(3) . . ?
C88 Fe4 C84 40.1(3) . . ?
C80 Fe4 C84 109.2(3) . . ?
C81 Fe4 C84 127.5(3) . . ?
C83 Fe4 C84 154.4(3) . . ?
C86 Fe4 C84 67.8(3) . . ?
C79 Fe4 C84 120.5(3) . . ?
C82 Fe4 C84 163.9(3) . . ?
C59 Fe3 C63 41.4(2) . . ?
C59 Fe3 C66 155.0(4) . . ?
C63 Fe3 C66 119.2(3) . . ?
C59 Fe3 C67 120.4(3) . . ?
C63 Fe3 C67 107.3(3) . . ?
C66 Fe3 C67 40.6(3) . . ?
C59 Fe3 C64 126.8(3) . . ?
C63 Fe3 C64 164.1(3) . . ?
C66 Fe3 C64 67.6(3) . . ?
C67 Fe3 C64 67.8(3) . . ?
C59 Fe3 C65 163.6(3) . . ?
C63 Fe3 C65 153.9(3) . . ?
C66 Fe3 C65 40.1(3) . . ?
C67 Fe3 C65 67.6(3) . . ?
C64 Fe3 C65 39.9(3) . . ?
C59 Fe3 C68 108.5(3) . . ?
C63 Fe3 C68 126.6(3) . . ?
C66 Fe3 C68 68.1(3) . . ?
C67 Fe3 C68 40.7(3) . . ?
C64 Fe3 C68 39.9(3) . . ?
C65 Fe3 C68 67.3(3) . . ?
C59 Fe3 C60 41.0(2) . . ?
C63 Fe3 C60 68.9(3) . . ?
C66 Fe3 C60 162.3(3) . . ?
C67 Fe3 C60 156.1(3) . . ?
C64 Fe3 C60 109.1(3) . . ?
C65 Fe3 C60 126.3(3) . . ?
C68 Fe3 C60 121.5(3) . . ?
C59 Fe3 C62 68.8(3) . . ?
C63 Fe3 C62 40.6(3) . . ?
C66 Fe3 C62 107.1(3) . . ?
C67 Fe3 C62 125.4(3) . . ?
C64 Fe3 C62 154.6(3) . . ?
C65 Fe3 C62 119.9(3) . . ?
C68 Fe3 C62 163.4(3) . . ?
C60 Fe3 C62 67.9(3) . . ?
C59 Fe3 C61 68.3(3) . . ?
C63 Fe3 C61 68.1(3) . . ?
C66 Fe3 C61 125.3(3) . . ?
C67 Fe3 C61 162.2(3) . . ?
C64 Fe3 C61 121.3(3) . . ?
C65 Fe3 C61 108.5(3) . . ?
C68 Fe3 C61 155.6(3) . . ?
C60 Fe3 C61 40.1(2) . . ?
C62 Fe3 C61 40.0(3) . . ?
C27 Fe1 C26 40.3(3) . . ?
C27 Fe1 C23 112.6(3) . . ?
C26 Fe1 C23 116.2(3) . . ?
C27 Fe1 C28 40.1(3) . . ?
C26 Fe1 C28 67.8(3) . . ?
C23 Fe1 C28 136.4(3) . . ?
C27 Fe1 C19 114.3(3) . . ?
C26 Fe1 C19 145.4(3) . . ?
C23 Fe1 C19 41.5(2) . . ?
C28 Fe1 C19 109.0(3) . . ?
C27 Fe1 C25 67.6(3) . . ?
C26 Fe1 C25 40.2(3) . . ?
C23 Fe1 C25 145.1(3) . . ?
C28 Fe1 C25 67.7(3) . . ?
C19 Fe1 C25 172.8(3) . . ?
C27 Fe1 C20 143.2(3) . . ?
C26 Fe1 C20 173.6(3) . . ?
C23 Fe1 C20 68.8(3) . . ?
C28 Fe1 C20 112.0(3) . . ?
C19 Fe1 C20 41.0(2) . . ?
C25 Fe1 C20 133.4(3) . . ?
C27 Fe1 C21 175.9(3) . . ?
C26 Fe1 C21 135.5(3) . . ?
C23 Fe1 C21 68.2(3) . . ?
C28 Fe1 C21 142.0(3) . . ?
C19 Fe1 C21 69.1(3) . . ?
C25 Fe1 C21 109.3(3) . . ?
C20 Fe1 C21 40.9(2) . . ?
C27 Fe1 C24 67.6(3) . . ?
C26 Fe1 C24 67.7(3) . . ?
C23 Fe1 C24 174.6(3) . . ?
C28 Fe1 C24 40.4(3) . . ?
C19 Fe1 C24 133.2(3) . . ?
C25 Fe1 C24 40.2(3) . . ?
C20 Fe1 C24 107.6(3) . . ?
C21 Fe1 C24 112.0(3) . . ?
C27 Fe1 C22 137.8(3) . . ?
C26 Fe1 C22 112.4(3) . . ?
C23 Fe1 C22 40.1(3) . . ?
C28 Fe1 C22 176.5(3) . . ?
C19 Fe1 C22 68.8(3) . . ?
C25 Fe1 C22 114.9(3) . . ?
C20 Fe1 C22 68.3(3) . . ?
C21 Fe1 C22 40.3(2) . . ?
C24 Fe1 C22 143.1(3) . . ?
C44 Fe2 C41 169.3(3) . . ?
C44 Fe2 C48 40.7(3) . . ?
C41 Fe2 C48 129.0(3) . . ?
C44 Fe2 C43 112.4(3) . . ?
C41 Fe2 C43 68.1(3) . . ?
C48 Fe2 C43 117.7(3) . . ?
C44 Fe2 C45 40.0(3) . . ?
C41 Fe2 C45 147.1(3) . . ?
C48 Fe2 C45 68.2(3) . . ?
C43 Fe2 C45 134.2(3) . . ?
C44 Fe2 C40 150.4(3) . . ?
C41 Fe2 C40 40.3(2) . . ?
C48 Fe2 C40 166.5(3) . . ?
C43 Fe2 C40 68.9(3) . . ?
C45 Fe2 C40 116.6(3) . . ?
C44 Fe2 C46 67.1(3) . . ?
C41 Fe2 C46 114.1(3) . . ?
C48 Fe2 C46 67.9(3) . . ?
C43 Fe2 C46 171.4(3) . . ?
C45 Fe2 C46 40.0(2) . . ?
C40 Fe2 C46 107.0(3) . . ?
C44 Fe2 C47 67.8(3) . . ?
C41 Fe2 C47 105.9(3) . . ?
C48 Fe2 C47 40.5(3) . . ?
C43 Fe2 C47 148.1(3) . . ?
C45 Fe2 C47 67.9(3) . . ?
C40 Fe2 C47 127.7(3) . . ?
C46 Fe2 C47 40.4(3) . . ?
C44 Fe2 C39 119.2(3) . . ?
C41 Fe2 C39 68.7(3) . . ?
C48 Fe2 C39 151.1(3) . . ?
C43 Fe2 C39 41.4(2) . . ?
C45 Fe2 C39 110.4(3) . . ?
C40 Fe2 C39 41.3(2) . . ?
C46 Fe2 C39 130.7(3) . . ?
C47 Fe2 C39 167.9(3) . . ?
C44 Fe2 C42 133.6(3) . . ?
C41 Fe2 C42 39.9(2) . . ?
C48 Fe2 C42 109.1(3) . . ?
C43 Fe2 C42 40.3(2) . . ?
C45 Fe2 C42 172.7(3) . . ?
C40 Fe2 C42 67.7(3) . . ?
C46 Fe2 C42 146.2(3) . . ?
C47 Fe2 C42 114.8(3) . . ?
C39 Fe2 C42 68.5(3) . . ?
O2 S1 O1 115.2(3) . . ?
O2 S1 O3 114.5(3) . . ?
O1 S1 O3 114.6(3) . . ?
O2 S1 C101 104.0(3) . . ?
O1 S1 C101 102.9(3) . . ?
O3 S1 C101 103.4(3) . . ?
O5 S2 O4 115.3(3) . . ?
O5 S2 O6 114.8(4) . . ?
O4 S2 O6 115.5(4) . . ?
O5 S2 C102 103.7(3) . . ?
O4 S2 C102 102.7(3) . . ?
O6 S2 C102 102.2(3) . . ?
C35 N4 C38 118.8(5) . . ?
C11 N1 C15 116.7(6) . . ?
C11 N1 Zn1 127.9(5) . . ?
C15 N1 Zn1 114.3(4) . . ?
N2 C15 N1 112.9(6) . . ?
N2 C15 C14 123.3(6) . . ?
N1 C15 C14 123.8(6) . . ?
C71 N7 C75 117.4(6) . . ?
C71 N7 Zn1 132.4(5) . . ?
C75 N7 Zn1 109.5(4) . . ?
C18 N2 C15 118.1(6) . . ?
C78 N8 C75 116.9(6) . . ?
C51 N5 C55 117.3(5) . . ?
C51 N5 Zn1 128.3(4) . . ?
C55 N5 Zn1 113.7(4) . . ?
N5 C55 N6 113.0(5) . . ?
N5 C55 C54 122.7(6) . . ?
N6 C55 C54 124.4(6) . . ?
C58 N6 C55 117.5(5) . . ?
N8 C75 N7 112.0(6) . . ?
N8 C75 C74 125.0(6) . . ?
N7 C75 C74 122.9(6) . . ?
C33 C32 C31 118.8(7) . . ?
N3 C31 C32 124.2(6) . . ?
N4 C38 C39 117.7(6) . . ?
N4 C38 C37 121.1(6) . . ?
C39 C38 C37 121.1(6) . . ?
C53 C52 C51 118.0(6) . . ?
C88 C84 C85 107.6(7) . . ?
C88 C84 Fe4 69.0(4) . . ?
C85 C84 Fe4 68.8(4) . . ?
C20 C19 C23 106.5(6) . . ?
C20 C19 C18 124.8(6) . . ?
C23 C19 C18 128.5(6) . . ?
C20 C19 Fe1 69.5(4) . . ?
C23 C19 Fe1 69.1(4) . . ?
C18 C19 Fe1 122.0(4) . . ?
C83 C79 C80 106.7(6) . . ?
C83 C79 C78 129.1(6) . . ?
C80 C79 C78 124.2(6) . . ?
C83 C79 Fe4 69.4(4) . . ?
C80 C79 Fe4 68.9(4) . . ?
C78 C79 Fe4 127.1(5) . . ?
C22 C21 C20 108.0(7) . . ?
C22 C21 Fe1 70.3(4) . . ?
C20 C21 Fe1 69.4(4) . . ?
C41 C40 C39 108.1(6) . . ?
C41 C40 Fe2 69.6(4) . . ?
C39 C40 Fe2 69.7(4) . . ?
C36 C37 C38 118.7(6) . . ?
C84 C88 C87 108.6(7) . . ?
C84 C88 Fe4 70.9(4) . . ?
C87 C88 Fe4 69.5(4) . . ?
C21 C20 C19 108.2(6) . . ?
C21 C20 Fe1 69.7(4) . . ?
C19 C20 Fe1 69.4(4) . . ?
C35 C34 C36 117.4(6) . . ?
C35 C34 C33 118.2(6) . . ?
C36 C34 C33 124.4(6) . . ?
C42 C41 C40 109.1(6) . . ?
C42 C41 Fe2 70.8(4) . . ?
C40 C41 Fe2 70.1(4) . . ?
C76 C77 C78 120.7(7) . . ?
C64 C68 C67 107.7(7) . . ?
C64 C68 Fe3 69.8(4) . . ?
C67 C68 Fe3 69.3(4) . . ?
N4 C35 N3 114.0(6) . . ?
N4 C35 C34 123.7(6) . . ?
N3 C35 C34 122.3(6) . . ?
C56 C57 C58 121.8(6) . . ?
C25 C24 C28 107.6(7) . . ?
C25 C24 Fe1 69.6(4) . . ?
C28 C24 Fe1 69.6(4) . . ?
C52 C53 C54 119.9(6) . . ?
C60 C59 C63 107.5(6) . . ?
C60 C59 C58 125.5(6) . . ?
C63 C59 C58 127.0(6) . . ?
C60 C59 Fe3 70.6(4) . . ?
C63 C59 Fe3 69.4(4) . . ?
C58 C59 Fe3 125.0(5) . . ?
C55 C54 C53 117.9(6) . . ?
C55 C54 C56 116.4(6) . . ?
C53 C54 C56 125.7(6) . . ?
C75 C74 C76 116.5(6) . . ?
C75 C74 C73 117.4(6) . . ?
C76 C74 C73 126.1(7) . . ?
C61 C60 C59 107.8(6) . . ?
C61 C60 Fe3 70.5(4) . . ?
C59 C60 Fe3 68.4(4) . . ?
C79 C83 C82 108.7(6) . . ?
C79 C83 Fe4 69.9(4) . . ?
C82 C83 Fe4 69.9(4) . . ?
C13 C12 C11 118.6(7) . . ?
C42 C43 C39 107.9(6) . . ?
C42 C43 Fe2 70.4(4) . . ?
C39 C43 Fe2 69.8(4) . . ?
N1 C11 C12 123.7(7) . . ?
F4 C102 F5 107.4(7) . . ?
F4 C102 F6 105.4(6) . . ?
F5 C102 F6 105.6(6) . . ?
F4 C102 S2 113.6(5) . . ?
F5 C102 S2 112.1(5) . . ?
F6 C102 S2 112.2(5) . . ?
C73 C72 C71 118.6(7) . . ?
C38 C39 C40 126.4(6) . . ?
C38 C39 C43 127.5(6) . . ?
C40 C39 C43 106.1(6) . . ?
C38 C39 Fe2 126.7(4) . . ?
C40 C39 Fe2 69.0(4) . . ?
C43 C39 Fe2 68.9(4) . . ?
N2 C18 C17 121.6(6) . . ?
N2 C18 C19 116.9(6) . . ?
C17 C18 C19 121.5(6) . . ?
C77 C76 C74 118.8(6) . . ?
C57 C56 C54 118.7(6) . . ?
C15 C14 C13 117.1(6) . . ?
C15 C14 C16 117.2(6) . . ?
C13 C14 C16 125.7(6) . . ?
C32 C33 C34 119.1(6) . . ?
C23 C22 C21 108.5(6) . . ?
C23 C22 Fe1 69.1(4) . . ?
C21 C22 Fe1 69.4(4) . . ?
C27 C28 C24 107.9(7) . . ?
C27 C28 Fe1 69.7(4) . . ?
C24 C28 Fe1 70.1(4) . . ?
C72 C73 C74 119.9(7) . . ?
N8 C78 C77 121.9(7) . . ?
N8 C78 C79 116.7(7) . . ?
C77 C78 C79 121.3(6) . . ?
C62 C63 C59 108.0(7) . . ?
C62 C63 Fe3 71.1(4) . . ?
C59 C63 Fe3 69.2(4) . . ?
C17 C16 C14 119.6(6) . . ?
C84 C85 C86 107.9(6) . . ?
C84 C85 Fe4 70.8(4) . . ?
C86 C85 Fe4 70.0(4) . . ?
N6 C58 C57 121.2(6) . . ?
N6 C58 C59 116.8(6) . . ?
C57 C58 C59 122.0(6) . . ?
C87 C86 C85 108.0(7) . . ?
C87 C86 Fe4 69.4(4) . . ?
C85 C86 Fe4 69.3(4) . . ?
N5 C51 C52 124.2(6) . . ?
C81 C80 C79 108.4(6) . . ?
C81 C80 Fe4 69.7(4) . . ?
C79 C80 Fe4 69.9(4) . . ?
C61 C62 C63 107.8(7) . . ?
C61 C62 Fe3 70.1(4) . . ?
C63 C62 Fe3 68.2(4) . . ?
N7 C71 C72 123.7(6) . . ?
C22 C23 C19 108.7(6) . . ?
C22 C23 Fe1 70.8(4) . . ?
C19 C23 Fe1 69.4(4) . . ?
F3 C101 F1 107.6(6) . . ?
F3 C101 F2 105.8(6) . . ?
F1 C101 F2 105.5(7) . . ?
F3 C101 S1 112.8(6) . . ?
F1 C101 S1 112.0(5) . . ?
F2 C101 S1 112.7(5) . . ?
C26 C25 C24 108.2(8) . . ?
C26 C25 Fe1 69.7(5) . . ?
C24 C25 Fe1 70.1(5) . . ?
C37 C36 C34 120.2(6) . . ?
C46 C47 C48 107.5(7) . . ?
C46 C47 Fe2 69.6(4) . . ?
C48 C47 Fe2 69.3(4) . . ?
C44 C45 C46 107.6(8) . . ?
C44 C45 Fe2 69.6(4) . . ?
C46 C45 Fe2 70.1(4) . . ?
C16 C17 C18 120.0(6) . . ?
C41 C42 C43 108.7(7) . . ?
C41 C42 Fe2 69.3(4) . . ?
C43 C42 Fe2 69.3(4) . . ?
C65 C66 C67 108.0(7) . . ?
C65 C66 Fe3 70.5(5) . . ?
C67 C66 Fe3 69.9(4) . . ?
C65 C64 C68 108.5(8) . . ?
C65 C64 Fe3 70.1(5) . . ?
C68 C64 Fe3 70.2(4) . . ?
C45 C46 C47 108.8(7) . . ?
C45 C46 Fe2 69.9(4) . . ?
C47 C46 Fe2 70.0(4) . . ?
C82 C81 C80 108.1(7) . . ?
C82 C81 Fe4 70.3(4) . . ?
C80 C81 Fe4 69.3(4) . . ?
C81 C82 C83 108.0(6) . . ?
C81 C82 Fe4 69.4(4) . . ?
C83 C82 Fe4 69.2(4) . . ?
C64 C65 C66 108.5(7) . . ?
C64 C65 Fe3 69.9(4) . . ?
C66 C65 Fe3 69.5(5) . . ?
C12 C13 C14 120.1(6) . . ?
C66 C67 C68 107.4(7) . . ?
C66 C67 Fe3 69.5(4) . . ?
C68 C67 Fe3 70.0(4) . . ?
C44 C48 C47 107.0(7) . . ?
C44 C48 Fe2 69.4(4) . . ?
C47 C48 Fe2 70.2(4) . . ?
C45 C44 C48 109.1(7) . . ?
C45 C44 Fe2 70.4(4) . . ?
C48 C44 Fe2 69.9(4) . . ?
C60 C61 C62 108.9(6) . . ?
C60 C61 Fe3 69.4(4) . . ?
C62 C61 Fe3 69.9(4) . . ?
C25 C26 C27 107.8(7) . . ?
C25 C26 Fe1 70.1(4) . . ?
C27 C26 Fe1 69.8(4) . . ?
C28 C27 C26 108.4(7) . . ?
C28 C27 Fe1 70.2(4) . . ?
C26 C27 Fe1 69.8(4) . . ?
C86 C87 C88 107.8(7) . . ?
C86 C87 Fe4 70.2(4) . . ?
C88 C87 Fe4 69.9(4) . . ?
C31 N3 C35 117.3(5) . . ?
C31 N3 Zn1 125.9(5) . . ?
C35 N3 Zn1 115.1(4) . . ?
C2S Cl1S C1S 36.9(6) . . ?
C1S Cl2S C2S 37.8(6) . . ?
Cl2S C1S Cl1S 111.3(7) . . ?
Cl1S C2S Cl2S 110.2(8) . . ?

loop_
_geom_bond_atom_site_label_1
_geom_bond_atom_site_label_2
_geom_bond_distance
_geom_bond_site_symmetry_2
_geom_bond_publ_flag
Zn1 N3 2.039(5) . ?
Zn1 N7 2.039(5) . ?
Zn1 N1 2.043(5) . ?
Zn1 N5 2.055(5) . ?
Fe4 C87 2.030(7) . ?
Fe4 C85 2.032(7) . ?
Fe4 C88 2.034(7) . ?
Fe4 C80 2.034(6) . ?
Fe4 C81 2.039(7) . ?
Fe4 C83 2.041(6) . ?
Fe4 C86 2.041(7) . ?
Fe4 C79 2.048(6) . ?
Fe4 C82 2.051(7) . ?
Fe4 C84 2.060(7) . ?
Fe3 C59 2.019(6) . ?
Fe3 C63 2.022(7) . ?
Fe3 C66 2.031(8) . ?
Fe3 C67 2.037(7) . ?
Fe3 C64 2.041(8) . ?
Fe3 C65 2.044(8) . ?
Fe3 C68 2.046(7) . ?
Fe3 C60 2.049(6) . ?
Fe3 C62 2.060(7) . ?
Fe3 C61 2.063(7) . ?
Fe1 C27 2.026(6) . ?
Fe1 C26 2.026(7) . ?
Fe1 C23 2.028(7) . ?
Fe1 C28 2.032(7) . ?
Fe1 C19 2.032(7) . ?
Fe1 C25 2.032(8) . ?
Fe1 C20 2.034(6) . ?
Fe1 C21 2.037(6) . ?
Fe1 C24 2.038(7) . ?
Fe1 C22 2.050(7) . ?
Fe2 C44 2.026(7) . ?
Fe2 C41 2.030(7) . ?
Fe2 C48 2.033(7) . ?
Fe2 C43 2.034(6) . ?
Fe2 C45 2.037(7) . ?
Fe2 C40 2.037(7) . ?
Fe2 C46 2.039(6) . ?
Fe2 C47 2.044(7) . ?
Fe2 C39 2.046(6) . ?
Fe2 C42 2.049(7) . ?
S1 O2 1.426(4) . ?
S1 O1 1.434(5) . ?
S1 O3 1.441(5) . ?
S1 C101 1.796(8) . ?
S2 O5 1.431(5) . ?
S2 O4 1.431(5) . ?
S2 O6 1.432(5) . ?
S2 C102 1.806(8) . ?
N4 C35 1.345(7) . ?
N4 C38 1.347(8) . ?
N1 C11 1.338(8) . ?
N1 C15 1.374(7) . ?
C15 N2 1.372(7) . ?
C15 C14 1.394(8) . ?
N7 C71 1.334(7) . ?
N7 C75 1.378(7) . ?
N2 C18 1.325(7) . ?
N8 C78 1.331(8) . ?
N8 C75 1.349(7) . ?
N5 C51 1.318(7) . ?
N5 C55 1.367(7) . ?
F6 C102 1.356(8) . ?
F2 C101 1.335(8) . ?
C55 N6 1.372(7) . ?
C55 C54 1.401(8) . ?
F4 C102 1.330(8) . ?
N6 C58 1.330(7) . ?
F5 C102 1.332(8) . ?
C75 C74 1.395(9) . ?
C32 C33 1.369(9) . ?
C32 C31 1.386(8) . ?
C31 N3 1.333(7) . ?
C38 C39 1.430(8) . ?
C38 C37 1.440(8) . ?
C52 C53 1.362(8) . ?
C52 C51 1.415(8) . ?
C84 C88 1.404(9) . ?
C84 C85 1.413(9) . ?
C19 C20 1.425(9) . ?
C19 C23 1.437(8) . ?
C19 C18 1.445(9) . ?
C79 C83 1.420(8) . ?
C79 C80 1.436(9) . ?
C79 C78 1.468(9) . ?
C21 C22 1.407(8) . ?
C21 C20 1.424(8) . ?
C40 C41 1.399(9) . ?
C40 C39 1.440(8) . ?
C37 C36 1.373(9) . ?
C88 C87 1.410(9) . ?
C34 C35 1.401(8) . ?
C34 C36 1.404(9) . ?
C34 C33 1.409(9) . ?
C41 C42 1.393(9) . ?
C77 C76 1.361(8) . ?
C77 C78 1.396(9) . ?
C68 C64 1.396(9) . ?
C68 C67 1.421(9) . ?
C35 N3 1.365(8) . ?
C57 C56 1.349(8) . ?
C57 C58 1.413(8) . ?
C24 C25 1.400(10) . ?
C24 C28 1.404(10) . ?
F3 C101 1.317(8) . ?
C53 C54 1.406(8) . ?
C59 C60 1.424(8) . ?
C59 C63 1.430(9) . ?
C59 C58 1.470(8) . ?
C54 C56 1.423(8) . ?
C74 C76 1.400(8) . ?
C74 C73 1.416(8) . ?
C60 C61 1.411(9) . ?
C83 C82 1.431(9) . ?
C12 C13 1.382(8) . ?
C12 C11 1.393(8) . ?
C43 C42 1.407(9) . ?
C43 C39 1.442(9) . ?
C72 C73 1.375(9) . ?
C72 C71 1.397(9) . ?
C18 C17 1.422(8) . ?
C14 C13 1.401(9) . ?
C14 C16 1.409(8) . ?
C22 C23 1.400(9) . ?
C28 C27 1.392(9) . ?
C63 C62 1.418(9) . ?
C16 C17 1.355(9) . ?
C85 C86 1.415(9) . ?
C86 C87 1.405(9) . ?
C80 C81 1.425(8) . ?
C62 C61 1.411(9) . ?
C101 F1 1.334(8) . ?
C25 C26 1.396(10) . ?
C47 C46 1.409(9) . ?
C47 C48 1.412(10) . ?
C45 C44 1.390(10) . ?
C45 C46 1.395(9) . ?
C66 C65 1.396(10) . ?
C66 C67 1.411(10) . ?
C64 C65 1.395(10) . ?
C81 C82 1.406(9) . ?
C48 C44 1.411(10) . ?
C26 C27 1.397(10) . ?
Cl1S C2S 1.779(12) . ?
Cl1S C1S 1.811(10) . ?
Cl2S C1S 1.724(10) . ?
Cl2S C2S 1.781(12) . ?
